data_7105674
loop_
_publ_author_name
'Crisobal Melero'
'Luis Martinez-Prieto'
'Pilar Palma'
'Diego del Rio'
'Eleuterio Alvarez'
'Juan Campora'

_publ_section_title
;
 Selective Reduction of a Pd Pincer PCP Complex to Well-Defined Pd(0)
 Species
;
_journal_name_full Chem.Commun.
_journal_page_first 8851
_journal_paper_doi 10.1039/c0cc02972f
_journal_volume 46
_journal_year 2010
_chemical_formula_moiety 'C40 H72 P4 Pd2'
_chemical_formula_sum 'C40 H72 P4 Pd2'
_chemical_formula_weight 889.66
_chemical_name_systematic
;
?
;
_space_group_IT_number 15
_symmetry_cell_setting monoclinic
_symmetry_space_group_name_Hall '-C 2yc'
_symmetry_space_group_name_H-M 'C 1 2/c 1'
_atom_sites_solution_hydrogens geom
_atom_sites_solution_primary direct
_atom_sites_solution_secondary difmap
_audit_creation_method SHELXL-97
_cell_angle_alpha 90.00
_cell_angle_beta 114.9890(10)
_cell_angle_gamma 90.00
_cell_formula_units_Z 4
_cell_length_a 27.2916(11)
_cell_length_b 11.1607(4)
_cell_length_c 16.0500(7)
_cell_measurement_reflns_used 8100
_cell_measurement_temperature 173(2)
_cell_measurement_theta_max 30.46
_cell_measurement_theta_min 2.63
_cell_volume 4431.1(3)
_computing_cell_refinement 'Bruker (2006). APEX 2. Version 2.1.'
_computing_data_collection 'Bruker (2006). APEX 2. Version 2.1.'
_computing_data_reduction 'Bruker (2006). APEX 2. Version 2.1.'
_computing_molecular_graphics 'XP, SHELXTL v. 6.14 (Bruker, 2003)'
_computing_publication_material 'XCIF, SHELXTL v. 6.14 (Bruker, 2003)'
_computing_structure_refinement 'XL, SHELXTL v. 6.14 (Bruker, 2003)'
_computing_structure_solution 'Bruker (2006). APEX 2. Version 2.1.'
_diffrn_ambient_temperature 173(2)
_diffrn_detector_area_resol_mean 8.26
_diffrn_measured_fraction_theta_full 0.987
_diffrn_measured_fraction_theta_max 0.987
_diffrn_measurement_device_type
;
Bruker-Nonius X8kappa APEX II CCD area detector'
;
_diffrn_measurement_method 'phi and omega scans with narrow frames'
_diffrn_radiation_monochromator graphite
_diffrn_radiation_source 'fine-focus sealed tube'
_diffrn_radiation_type MoK\a
_diffrn_radiation_wavelength 0.71073
_diffrn_reflns_av_R_equivalents 0.0298
_diffrn_reflns_av_sigmaI/netI 0.0306
_diffrn_reflns_limit_h_max 38
_diffrn_reflns_limit_h_min -38
_diffrn_reflns_limit_k_max 13
_diffrn_reflns_limit_k_min -15
_diffrn_reflns_limit_l_max 18
_diffrn_reflns_limit_l_min -22
_diffrn_reflns_number 26363
_diffrn_reflns_theta_full 30.55
_diffrn_reflns_theta_max 30.55
_diffrn_reflns_theta_min 2.00
_diffrn_standards_decay_% 0
_exptl_absorpt_coefficient_mu 0.981
_exptl_absorpt_correction_T_max 0.8305
_exptl_absorpt_correction_T_min 0.6835
_exptl_absorpt_correction_type multi-scan
_exptl_absorpt_process_details
;
SADABS, Bruker (2006). APEX 2. Version 2.1. Bruker Analytical
X-ray Solutions, Madison, Wisconsin, USA.
;
_exptl_crystal_colour yellow
_exptl_crystal_density_diffrn 1.334
_exptl_crystal_density_method 'not measured'
_exptl_crystal_description prism
_exptl_crystal_F_000 1856
_exptl_crystal_size_max 0.42
_exptl_crystal_size_mid 0.34
_exptl_crystal_size_min 0.21
_refine_diff_density_max 0.527
_refine_diff_density_min -0.585
_refine_diff_density_rms 0.072
_refine_ls_extinction_method none
_refine_ls_goodness_of_fit_ref 1.015
_refine_ls_hydrogen_treatment constr
_refine_ls_matrix_type full
_refine_ls_number_parameters 216
_refine_ls_number_reflns 6703
_refine_ls_number_restraints 0
_refine_ls_restrained_S_all 1.015
_refine_ls_R_factor_all 0.0409
_refine_ls_R_factor_gt 0.0289
_refine_ls_shift/su_max 0.001
_refine_ls_shift/su_mean 0.000
_refine_ls_structure_factor_coef Fsqd
_refine_ls_weighting_details 'calc w=1/[\s^2^(Fo^2^)+(0.0346P)^2^+2.1710P] where P=(Fo^2^+2Fc^2^)/3'
_refine_ls_weighting_scheme calc
_refine_ls_wR_factor_gt 0.0659
_refine_ls_wR_factor_ref 0.0714
_reflns_number_gt 5428
_reflns_number_total 6703
_reflns_threshold_expression >2sigma(I)
_cod_data_source_file C0CC02972F.TXT
_cod_data_source_block 1
_cod_depositor_comments
;
The following automatic conversions were performed:
'_symmetry_cell_setting' value 'Monoclinic' changed to 'monoclinic'
according to '/home/saulius/struct/CIF-dictionaries/cif_core.dic'
dictionary named 'cif_core.dic' version 2.4.1 from 2010-06-29.

Automatic conversion script
Id: cif_fix_enum 1527 2010-12-29 10:47:43Z saulius 
;
_cod_original_sg_symbol_H-M C2/c
_cod_database_code 7105674

loop_
_symmetry_equiv_pos_as_xyz
'x, y, z'
'-x, y, -z+1/2'
'x+1/2, y+1/2, z'
'-x+1/2, y+1/2, -z+1/2'
'-x, -y, -z'
'x, -y, z-1/2'
'-x+1/2, -y+1/2, -z'
'x+1/2, -y+1/2, z-1/2'

loop_
_atom_site_label
_atom_site_type_symbol
_atom_site_fract_x
_atom_site_fract_y
_atom_site_fract_z
_atom_site_U_iso_or_equiv
_atom_site_adp_type
_atom_site_occupancy
_atom_site_symmetry_multiplicity
_atom_site_calc_flag
_atom_site_refinement_flags
_atom_site_disorder_assembly
_atom_site_disorder_group
Pd1 Pd 0.881048(5) 0.213747(12) 0.166086(10) 0.02754(5) Uani 1 1 d . . .
P1 P 0.880574(17) 0.06079(4) 0.25783(3) 0.02274(9) Uani 1 1 d . . .
P2 P 0.883996(16) 0.37883(4) 0.08678(3) 0.02152(9) Uani 1 1 d . . .
C1 C 0.97875(6) 0.33359(16) 0.06160(12) 0.0245(3) Uani 1 1 d . . .
C2 C 0.97921(7) 0.34737(17) -0.02422(13) 0.0290(4) Uani 1 1 d . . .
H2 H 0.9618 0.4143 -0.0615 0.035 Uiso 1 1 calc R . .
C3 C 0.95168(6) 0.42461(15) 0.09752(13) 0.0269(4) Uani 1 1 d . . .
H3A H 0.9481 0.5008 0.0638 0.032 Uiso 1 1 calc R . .
H3B H 0.9752 0.4400 0.1631 0.032 Uiso 1 1 calc R . .
C4 C 0.99489(8) 0.26354(18) 0.55562(14) 0.0323(4) Uani 1 1 d . . .
H4 H 0.9943 0.2739 0.6140 0.039 Uiso 1 1 calc R . .
C5 C 0.96988(7) 0.16498(17) 0.50219(13) 0.0297(4) Uani 1 1 d . . .
H5 H 0.9522 0.1083 0.5241 0.036 Uiso 1 1 calc R . .
C6 C 0.97041(6) 0.14811(16) 0.41672(12) 0.0251(3) Uani 1 1 d . . .
C7 C 0.99618(7) 0.23350(15) 0.38582(13) 0.0255(4) Uani 1 1 d . . .
H7 H 0.9967 0.2232 0.3274 0.031 Uiso 1 1 calc R . .
C8 C 0.94530(7) 0.03801(16) 0.35999(13) 0.0271(4) Uani 1 1 d . . .
H8A H 0.9393 -0.0218 0.4003 0.032 Uiso 1 1 calc R . .
H8B H 0.9716 0.0032 0.3393 0.032 Uiso 1 1 calc R . .
C9 C 0.82894(7) 0.06921(17) 0.30459(14) 0.0316(4) Uani 1 1 d . . .
H9 H 0.7932 0.0561 0.2514 0.038 Uiso 1 1 calc R . .
C10 C 0.82702(9) 0.19505(19) 0.34054(18) 0.0439(5) Uani 1 1 d . . .
H10A H 0.7955 0.2021 0.3545 0.066 Uiso 1 1 calc R . .
H10B H 0.8243 0.2542 0.2937 0.066 Uiso 1 1 calc R . .
H10C H 0.8600 0.2096 0.3965 0.066 Uiso 1 1 calc R . .
C11 C 0.83381(10) -0.0268(2) 0.37576(19) 0.0516(6) Uani 1 1 d . . .
H11A H 0.8681 -0.0165 0.4302 0.077 Uiso 1 1 calc R . .
H11B H 0.8328 -0.1064 0.3493 0.077 Uiso 1 1 calc R . .
H11C H 0.8037 -0.0189 0.3933 0.077 Uiso 1 1 calc R . .
C12 C 0.87126(7) -0.09279(16) 0.20899(14) 0.0304(4) Uani 1 1 d . . .
H12 H 0.8780 -0.1520 0.2595 0.036 Uiso 1 1 calc R . .
C13 C 0.81416(9) -0.1109(2) 0.13507(19) 0.0600(8) Uani 1 1 d . . .
H13A H 0.8061 -0.0493 0.0876 0.090 Uiso 1 1 calc R . .
H13B H 0.7883 -0.1048 0.1627 0.090 Uiso 1 1 calc R . .
H13C H 0.8113 -0.1903 0.1074 0.090 Uiso 1 1 calc R . .
C14 C 0.91159(10) -0.1151(2) 0.16790(18) 0.0489(6) Uani 1 1 d . . .
H14A H 0.9042 -0.1930 0.1369 0.073 Uiso 1 1 calc R . .
H14B H 0.9484 -0.1147 0.2170 0.073 Uiso 1 1 calc R . .
H14C H 0.9081 -0.0519 0.1234 0.073 Uiso 1 1 calc R . .
C15 C 0.86368(7) 0.51855(16) 0.12673(13) 0.0286(4) Uani 1 1 d . . .
H15 H 0.8657 0.5870 0.0881 0.034 Uiso 1 1 calc R . .
C16 C 0.80568(8) 0.5083(2) 0.11777(16) 0.0410(5) Uani 1 1 d . . .
H16A H 0.8027 0.4378 0.1516 0.062 Uiso 1 1 calc R . .
H16B H 0.7807 0.5003 0.0528 0.062 Uiso 1 1 calc R . .
H16C H 0.7966 0.5804 0.1432 0.062 Uiso 1 1 calc R . .
C17 C 0.90226(9) 0.5428(2) 0.22742(15) 0.0410(5) Uani 1 1 d . . .
H17A H 0.8882 0.6092 0.2510 0.061 Uiso 1 1 calc R . .
H17B H 0.9381 0.5638 0.2315 0.061 Uiso 1 1 calc R . .
H17C H 0.9051 0.4707 0.2641 0.061 Uiso 1 1 calc R . .
C18 C 0.84506(7) 0.37506(16) -0.04024(12) 0.0273(4) Uani 1 1 d . . .
H18 H 0.8666 0.3242 -0.0638 0.033 Uiso 1 1 calc R . .
C19 C 0.79053(7) 0.31051(19) -0.06856(15) 0.0364(5) Uani 1 1 d . . .
H19A H 0.7655 0.3624 -0.0558 0.055 Uiso 1 1 calc R . .
H19B H 0.7960 0.2360 -0.0335 0.055 Uiso 1 1 calc R . .
H19C H 0.7753 0.2921 -0.1344 0.055 Uiso 1 1 calc R . .
C20 C 0.83801(8) 0.4959(2) -0.08909(14) 0.0393(5) Uani 1 1 d . . .
H20A H 0.8219 0.4832 -0.1557 0.059 Uiso 1 1 calc R . .
H20B H 0.8733 0.5345 -0.0700 0.059 Uiso 1 1 calc R . .
H20C H 0.8143 0.5473 -0.0728 0.059 Uiso 1 1 calc R . .

loop_
_atom_site_aniso_label
_atom_site_aniso_U_11
_atom_site_aniso_U_22
_atom_site_aniso_U_33
_atom_site_aniso_U_23
_atom_site_aniso_U_13
_atom_site_aniso_U_12
Pd1 0.02857(8) 0.02291(7) 0.03258(8) 0.00866(5) 0.01432(6) 0.00137(5)
P1 0.02013(19) 0.01951(19) 0.0298(2) 0.00504(16) 0.01172(17) 0.00078(15)
P2 0.02001(18) 0.01998(18) 0.0262(2) 0.00425(16) 0.01137(16) 0.00179(15)
C1 0.0181(7) 0.0280(8) 0.0297(9) -0.0027(7) 0.0122(7) -0.0047(6)
C2 0.0238(8) 0.0324(9) 0.0306(9) 0.0022(7) 0.0112(7) -0.0054(7)
C3 0.0213(7) 0.0254(8) 0.0355(9) -0.0004(7) 0.0135(7) -0.0019(6)
C4 0.0320(9) 0.0420(10) 0.0266(9) 0.0033(8) 0.0159(8) 0.0068(8)
C5 0.0233(8) 0.0353(9) 0.0318(9) 0.0085(8) 0.0130(7) 0.0045(7)
C6 0.0179(7) 0.0280(8) 0.0285(8) 0.0051(7) 0.0089(6) 0.0042(6)
C7 0.0208(7) 0.0305(9) 0.0264(8) 0.0004(7) 0.0113(7) 0.0018(6)
C8 0.0218(7) 0.0256(8) 0.0336(9) 0.0054(7) 0.0115(7) 0.0017(6)
C9 0.0239(8) 0.0321(9) 0.0441(11) 0.0035(8) 0.0195(8) 0.0020(7)
C10 0.0361(11) 0.0430(11) 0.0594(14) -0.0066(11) 0.0269(11) 0.0066(9)
C11 0.0539(13) 0.0505(13) 0.0721(17) 0.0191(13) 0.0477(13) 0.0048(11)
C12 0.0297(9) 0.0225(8) 0.0401(10) 0.0001(7) 0.0158(8) -0.0005(7)
C13 0.0367(12) 0.0496(13) 0.0756(18) -0.0255(13) 0.0062(12) -0.0036(10)
C14 0.0515(13) 0.0449(12) 0.0609(15) -0.0157(11) 0.0342(12) -0.0025(10)
C15 0.0306(9) 0.0254(8) 0.0336(10) 0.0022(7) 0.0172(8) 0.0053(7)
C16 0.0318(10) 0.0478(12) 0.0480(12) -0.0037(10) 0.0213(9) 0.0087(9)
C17 0.0412(11) 0.0410(11) 0.0399(11) -0.0108(9) 0.0164(9) 0.0041(9)
C18 0.0245(8) 0.0308(9) 0.0268(8) 0.0007(7) 0.0110(7) 0.0030(7)
C19 0.0250(9) 0.0388(10) 0.0405(11) -0.0028(9) 0.0091(8) -0.0005(8)
C20 0.0388(10) 0.0459(11) 0.0328(10) 0.0146(9) 0.0146(9) 0.0045(9)

loop_
_atom_type_symbol
_atom_type_description
_atom_type_scat_dispersion_real
_atom_type_scat_dispersion_imag
_atom_type_scat_source
C C 0.0033 0.0016 'International Tables Vol C Tables 4.2.6.8 and 6.1.1.4'
H H 0.0000 0.0000 'International Tables Vol C Tables 4.2.6.8 and 6.1.1.4'
P P 0.1023 0.0942 'International Tables Vol C Tables 4.2.6.8 and 6.1.1.4'
Pd Pd -0.9988 1.0072 'International Tables Vol C Tables 4.2.6.8 and 6.1.1.4'

loop_
_geom_angle_atom_site_label_1
_geom_angle_atom_site_label_2
_geom_angle_atom_site_label_3
_geom_angle
_geom_angle_site_symmetry_1
_geom_angle_site_symmetry_3
_geom_angle_publ_flag
P1 Pd1 P2 174.249(18) . . ?
C8 P1 C12 99.00(8) . . ?
C8 P1 C9 104.60(9) . . ?
C12 P1 C9 103.02(9) . . ?
C8 P1 Pd1 114.53(6) . . ?
C12 P1 Pd1 117.39(7) . . ?
C9 P1 Pd1 116.07(6) . . ?
C3 P2 C15 99.65(8) . . ?
C3 P2 C18 101.17(9) . . ?
C15 P2 C18 106.37(8) . . ?
C3 P2 Pd1 116.34(6) . . ?
C15 P2 Pd1 113.78(6) . . ?
C18 P2 Pd1 117.34(6) . . ?
C2 C1 C7 118.75(17) . 2_755 ?
C2 C1 C3 121.01(16) . . ?
C7 C1 C3 120.23(17) 2_755 . ?
C4 C2 C1 120.23(17) 2_755 . ?
C4 C2 H2 119.9 2_755 . ?
C1 C2 H2 119.9 . . ?
C1 C3 P2 114.15(12) . . ?
C1 C3 H3A 108.7 . . ?
P2 C3 H3A 108.7 . . ?
C1 C3 H3B 108.7 . . ?
P2 C3 H3B 108.7 . . ?
H3A C3 H3B 107.6 . . ?
C5 C4 C2 120.24(19) . 2_755 ?
C5 C4 H4 119.9 . . ?
C2 C4 H4 119.9 2_755 . ?
C4 C5 C6 120.71(18) . . ?
C4 C5 H5 119.6 . . ?
C6 C5 H5 119.6 . . ?
C5 C6 C7 118.38(17) . . ?
C5 C6 C8 120.91(17) . . ?
C7 C6 C8 120.68(17) . . ?
C1 C7 C6 121.67(17) 2_755 . ?
C1 C7 H7 119.2 2_755 . ?
C6 C7 H7 119.2 . . ?
C6 C8 P1 116.26(12) . . ?
C6 C8 H8A 108.2 . . ?
P1 C8 H8A 108.2 . . ?
C6 C8 H8B 108.2 . . ?
P1 C8 H8B 108.2 . . ?
H8A C8 H8B 107.4 . . ?
C10 C9 C11 111.58(19) . . ?
C10 C9 P1 110.61(14) . . ?
C11 C9 P1 115.12(13) . . ?
C10 C9 H9 106.3 . . ?
C11 C9 H9 106.3 . . ?
P1 C9 H9 106.3 . . ?
C9 C10 H10A 109.5 . . ?
C9 C10 H10B 109.5 . . ?
H10A C10 H10B 109.5 . . ?
C9 C10 H10C 109.5 . . ?
H10A C10 H10C 109.5 . . ?
H10B C10 H10C 109.5 . . ?
C9 C11 H11A 109.5 . . ?
C9 C11 H11B 109.5 . . ?
H11A C11 H11B 109.5 . . ?
C9 C11 H11C 109.5 . . ?
H11A C11 H11C 109.5 . . ?
H11B C11 H11C 109.5 . . ?
C13 C12 C14 109.27(19) . . ?
C13 C12 P1 111.36(14) . . ?
C14 C12 P1 109.77(14) . . ?
C13 C12 H12 108.8 . . ?
C14 C12 H12 108.8 . . ?
P1 C12 H12 108.8 . . ?
C12 C13 H13A 109.5 . . ?
C12 C13 H13B 109.5 . . ?
H13A C13 H13B 109.5 . . ?
C12 C13 H13C 109.5 . . ?
H13A C13 H13C 109.5 . . ?
H13B C13 H13C 109.5 . . ?
C12 C14 H14A 109.5 . . ?
C12 C14 H14B 109.5 . . ?
H14A C14 H14B 109.5 . . ?
C12 C14 H14C 109.5 . . ?
H14A C14 H14C 109.5 . . ?
H14B C14 H14C 109.5 . . ?
C16 C15 C17 109.51(17) . . ?
C16 C15 P2 110.63(14) . . ?
C17 C15 P2 109.82(13) . . ?
C16 C15 H15 108.9 . . ?
C17 C15 H15 108.9 . . ?
P2 C15 H15 108.9 . . ?
C15 C16 H16A 109.5 . . ?
C15 C16 H16B 109.5 . . ?
H16A C16 H16B 109.5 . . ?
C15 C16 H16C 109.5 . . ?
H16A C16 H16C 109.5 . . ?
H16B C16 H16C 109.5 . . ?
C15 C17 H17A 109.5 . . ?
C15 C17 H17B 109.5 . . ?
H17A C17 H17B 109.5 . . ?
C15 C17 H17C 109.5 . . ?
H17A C17 H17C 109.5 . . ?
H17B C17 H17C 109.5 . . ?
C20 C18 C19 111.37(15) . . ?
C20 C18 P2 115.58(13) . . ?
C19 C18 P2 111.58(14) . . ?
C20 C18 H18 105.8 . . ?
C19 C18 H18 105.8 . . ?
P2 C18 H18 105.8 . . ?
C18 C19 H19A 109.5 . . ?
C18 C19 H19B 109.5 . . ?
H19A C19 H19B 109.5 . . ?
C18 C19 H19C 109.5 . . ?
H19A C19 H19C 109.5 . . ?
H19B C19 H19C 109.5 . . ?
C18 C20 H20A 109.5 . . ?
C18 C20 H20B 109.5 . . ?
H20A C20 H20B 109.5 . . ?
C18 C20 H20C 109.5 . . ?
H20A C20 H20C 109.5 . . ?
H20B C20 H20C 109.5 . . ?

loop_
_geom_bond_atom_site_label_1
_geom_bond_atom_site_label_2
_geom_bond_distance
_geom_bond_site_symmetry_2
_geom_bond_publ_flag
Pd1 P1 2.2581(5) . ?
Pd1 P2 2.2600(4) . ?
P1 C8 1.8510(17) . ?
P1 C12 1.8570(18) . ?
P1 C9 1.8578(19) . ?
P2 C3 1.8531(17) . ?
P2 C15 1.8576(18) . ?
P2 C18 1.8592(18) . ?
C1 C2 1.391(3) . ?
C1 C7 1.393(2) 2_755 ?
C1 C3 1.507(2) . ?
C2 C4 1.389(3) 2_755 ?
C2 H2 0.9500 . ?
C3 H3A 0.9900 . ?
C3 H3B 0.9900 . ?
C4 C5 1.384(3) . ?
C4 C2 1.389(3) 2_755 ?
C4 H4 0.9500 . ?
C5 C6 1.391(3) . ?
C5 H5 0.9500 . ?
C6 C7 1.394(3) . ?
C6 C8 1.510(2) . ?
C7 C1 1.393(2) 2_755 ?
C7 H7 0.9500 . ?
C8 H8A 0.9900 . ?
C8 H8B 0.9900 . ?
C9 C10 1.528(3) . ?
C9 C11 1.530(3) . ?
C9 H9 1.0000 . ?
C10 H10A 0.9800 . ?
C10 H10B 0.9800 . ?
C10 H10C 0.9800 . ?
C11 H11A 0.9800 . ?
C11 H11B 0.9800 . ?
C11 H11C 0.9800 . ?
C12 C13 1.521(3) . ?
C12 C14 1.524(3) . ?
C12 H12 1.0000 . ?
C13 H13A 0.9800 . ?
C13 H13B 0.9800 . ?
C13 H13C 0.9800 . ?
C14 H14A 0.9800 . ?
C14 H14B 0.9800 . ?
C14 H14C 0.9800 . ?
C15 C16 1.532(3) . ?
C15 C17 1.535(3) . ?
C15 H15 1.0000 . ?
C16 H16A 0.9800 . ?
C16 H16B 0.9800 . ?
C16 H16C 0.9800 . ?
C17 H17A 0.9800 . ?
C17 H17B 0.9800 . ?
C17 H17C 0.9800 . ?
C18 C20 1.530(3) . ?
C18 C19 1.539(3) . ?
C18 H18 1.0000 . ?
C19 H19A 0.9800 . ?
C19 H19B 0.9800 . ?
C19 H19C 0.9800 . ?
C20 H20A 0.9800 . ?
C20 H20B 0.9800 . ?
C20 H20C 0.9800 . ?

loop_
_geom_torsion_atom_site_label_1
_geom_torsion_atom_site_label_2
_geom_torsion_atom_site_label_3
_geom_torsion_atom_site_label_4
_geom_torsion
_geom_torsion_site_symmetry_1
_geom_torsion_site_symmetry_2
_geom_torsion_site_symmetry_3
_geom_torsion_site_symmetry_4
_geom_torsion_publ_flag
C7 C1 C2 C4 -1.1(2) 2_755 . . 2_755 ?
C3 C1 C2 C4 178.97(16) . . . 2_755 ?
C2 C1 C3 P2 101.29(16) . . . . ?
C7 C1 C3 P2 -78.62(18) 2_755 . . . ?
C15 P2 C3 C1 -174.64(14) . . . . ?
C18 P2 C3 C1 -65.68(14) . . . . ?
Pd1 P2 C3 C1 62.64(15) . . . . ?
C2 C4 C5 C6 0.2(3) 2_755 . . . ?
C4 C5 C6 C7 -0.7(2) . . . . ?
C4 C5 C6 C8 177.31(16) . . . . ?
C5 C6 C7 C1 0.3(2) . . . 2_755 ?
C8 C6 C7 C1 -177.72(15) . . . 2_755 ?
C5 C6 C8 P1 106.94(16) . . . . ?
C7 C6 C8 P1 -75.08(19) . . . . ?
C12 P1 C8 C6 175.08(14) . . . . ?
C9 P1 C8 C6 -78.85(15) . . . . ?
Pd1 P1 C8 C6 49.33(16) . . . . ?
C8 P1 C9 C10 82.08(16) . . . . ?
C12 P1 C9 C10 -174.85(15) . . . . ?
Pd1 P1 C9 C10 -45.16(16) . . . . ?
C8 P1 C9 C11 -45.53(18) . . . . ?
C12 P1 C9 C11 57.54(18) . . . . ?
Pd1 P1 C9 C11 -172.77(14) . . . . ?
C8 P1 C12 C13 166.75(18) . . . . ?
C9 P1 C12 C13 59.38(19) . . . . ?
Pd1 P1 C12 C13 -69.51(18) . . . . ?
C8 P1 C12 C14 -72.11(16) . . . . ?
C9 P1 C12 C14 -179.47(15) . . . . ?
Pd1 P1 C12 C14 51.64(16) . . . . ?
C3 P2 C15 C16 175.71(14) . . . . ?
C18 P2 C15 C16 70.95(15) . . . . ?
Pd1 P2 C15 C16 -59.78(15) . . . . ?
C3 P2 C15 C17 -63.29(16) . . . . ?
C18 P2 C15 C17 -168.05(14) . . . . ?
Pd1 P2 C15 C17 61.22(15) . . . . ?
C3 P2 C18 C20 -64.99(15) . . . . ?
C15 P2 C18 C20 38.67(16) . . . . ?
Pd1 P2 C18 C20 167.34(12) . . . . ?
C3 P2 C18 C19 166.42(13) . . . . ?
C15 P2 C18 C19 -89.93(14) . . . . ?
Pd1 P2 C18 C19 38.75(15) . . . . ?
